data_3500038
loop_
_publ_author_name
'Armel Le Bail'

_journal_name_full 'Personal communication to COD'
_journal_year 2016
_chemical_formula_sum 'C4 H4 Ca O6'
_chemical_formula_weight 188.149
_chemical_name_systematic
;
Calcium tartrate anhydrous form II
;
_space_group_IT_number 20
_symmetry_cell_setting orthorhombic
_symmetry_space_group_name_Hall 'C 2c 2'
_symmetry_space_group_name_H-M 'C 2 2 21'
_atom_sites_solution_hydrogens geom
_atom_sites_solution_primary direct
_atom_sites_solution_secondary difmap
_audit_creation_method SHELXL-97
_cell_angle_alpha 90.00
_cell_angle_beta 90.00
_cell_angle_gamma 90.00
_cell_formula_units_Z 4
_cell_length_a 7.618(8)
_cell_length_b 9.945(16)
_cell_length_c 7.219(4)
_cell_measurement_temperature 293(2)
_cell_volume 546.9(11)
_computing_structure_refinement 'SHELXL-97 (Sheldrick, 1997)'
_diffrn_ambient_temperature 293(2)
_diffrn_measured_fraction_theta_full 0.995
_diffrn_measured_fraction_theta_max 0.995
_diffrn_radiation_monochromator graphite
_diffrn_radiation_source 'fine-focus sealed tube'
_diffrn_radiation_type MoK\a
_diffrn_radiation_wavelength 0.71069
_diffrn_reflns_av_R_equivalents 0.0726
_diffrn_reflns_av_sigmaI/netI 0.0850
_diffrn_reflns_limit_h_max 9
_diffrn_reflns_limit_h_min -9
_diffrn_reflns_limit_k_max 12
_diffrn_reflns_limit_k_min -12
_diffrn_reflns_limit_l_max 9
_diffrn_reflns_limit_l_min -9
_diffrn_reflns_number 757
_diffrn_reflns_theta_full 27.33
_diffrn_reflns_theta_max 27.33
_diffrn_reflns_theta_min 3.37
_exptl_absorpt_coefficient_mu 1.103
_exptl_crystal_density_diffrn 2.285
_exptl_crystal_density_method 'not measured'
_exptl_crystal_F_000 376
_exptl_special_details
;
Synthesis:
Acide tartrique : 3.10-3 mole  soit 0.4503 g
NaOH (6 mol/L, soit 12 g dans 50 mL) : 3.10-3 mole soit 1 mL
CaCl2.2H2O : 3.10-3 mole  soit 0.4410 g
15 mL Eau

X-ray measurement october 2008

Unpublished
;
_refine_diff_density_max 0.669
_refine_diff_density_min -0.521
_refine_diff_density_rms 0.123
_refine_ls_abs_structure_details 'Flack H D (1983), Acta Cryst. A39, 876-881'
_refine_ls_abs_structure_Flack 0.07(14)
_refine_ls_extinction_coef 0.002(3)
_refine_ls_extinction_expression Fc^*^=kFc[1+0.001xFc^2^\l^3^/sin(2\q)]^-1/4^
_refine_ls_extinction_method SHELXL
_refine_ls_goodness_of_fit_ref 1.149
_refine_ls_hydrogen_treatment mixed
_refine_ls_matrix_type full
_refine_ls_number_parameters 56
_refine_ls_number_reflns 624
_refine_ls_number_restraints 1
_refine_ls_restrained_S_all 1.148
_refine_ls_R_factor_all 0.0927
_refine_ls_R_factor_gt 0.0532
_refine_ls_shift/su_max 0.000
_refine_ls_shift/su_mean 0.000
_refine_ls_structure_factor_coef Fsqd
_refine_ls_weighting_details 'calc w=1/[\s^2^(Fo^2^)+(0.0539P)^2^+1.1037P] where P=(Fo^2^+2Fc^2^)/3'
_refine_ls_weighting_scheme calc
_refine_ls_wR_factor_gt 0.1162
_refine_ls_wR_factor_ref 0.1342
_refine_special_details
;
 Refinement of F^2^ against ALL reflections.  The weighted R-factor wR and
 goodness of fit S are based on F^2^, conventional R-factors R are based
 on F, with F set to zero for negative F^2^. The threshold expression of
 F^2^ > 2sigma(F^2^) is used only for calculating R-factors(gt) etc. and is
 not relevant to the choice of reflections for refinement.  R-factors based
 on F^2^ are statistically about twice as large as those based on F, and R-
 factors based on ALL data will be even larger.
;
_reflns_number_gt 484
_reflns_number_total 624
_reflns_threshold_expression >2sigma(I)
_cod_data_source_file vmmw65f.cif
_cod_data_source_block vmmw65f
_cod_database_code 3500038

loop_
_symmetry_equiv_pos_as_xyz
'x, y, z'
'-x, -y, z+1/2'
'x, -y, -z'
'-x, y, -z+1/2'
'x+1/2, y+1/2, z'
'-x+1/2, -y+1/2, z+1/2'
'x+1/2, -y+1/2, -z'
'-x+1/2, y+1/2, -z+1/2'

loop_
_atom_site_label
_atom_site_type_symbol
_atom_site_fract_x
_atom_site_fract_y
_atom_site_fract_z
_atom_site_U_iso_or_equiv
_atom_site_adp_type
_atom_site_occupancy
_atom_site_symmetry_multiplicity
_atom_site_calc_flag
_atom_site_refinement_flags
_atom_site_disorder_assembly
_atom_site_disorder_group
Ca Ca 1.5000 0.58868(16) 0.7500 0.0115(4) Uani 1 2 d S . .
O1 O 1.4316(6) 0.3684(4) 0.5743(6) 0.0143(10) Uani 1 1 d . . .
O2 O 1.6875(6) 0.7864(4) 0.7022(6) 0.0169(12) Uani 1 1 d . . .
O3 O 1.1991(6) 0.5424(4) 0.7987(6) 0.0173(12) Uani 1 1 d D . .
H3 H 1.170(8) 0.456(2) 0.779(11) 0.017(18) Uiso 1 1 d D . .
C1 C 1.8430(8) 0.7760(6) 0.6481(8) 0.0125(13) Uani 1 1 d . . .
C2 C 1.0676(8) 0.6400(6) 0.8302(9) 0.0124(12) Uani 1 1 d . . .
H2 H 1.0066 0.6182 0.9458 0.015 Uiso 1 1 calc R . .

loop_
_atom_site_aniso_label
_atom_site_aniso_U_11
_atom_site_aniso_U_22
_atom_site_aniso_U_33
_atom_site_aniso_U_23
_atom_site_aniso_U_13
_atom_site_aniso_U_12
Ca 0.0117(7) 0.0088(7) 0.0138(8) 0.000 -0.0001(10) 0.000
O1 0.021(2) 0.0083(19) 0.014(2) 0.0023(16) 0.0032(18) -0.0045(17)
O2 0.015(2) 0.009(2) 0.028(3) 0.0034(18) 0.0044(19) -0.0019(18)
O3 0.009(2) 0.0103(19) 0.033(3) -0.0044(18) 0.0003(19) 0.0016(16)
C1 0.018(3) 0.011(3) 0.008(3) -0.004(2) -0.001(2) 0.002(3)
C2 0.013(3) 0.010(3) 0.014(3) 0.002(2) 0.001(3) 0.002(2)

loop_
_atom_type_symbol
_atom_type_description
_atom_type_scat_dispersion_real
_atom_type_scat_dispersion_imag
_atom_type_scat_source
Ca Ca 0.2030 0.3060 'International Tables Vol C Tables 4.2.6.8 and 6.1.1.4'
O O 0.0106 0.0060 'International Tables Vol C Tables 4.2.6.8 and 6.1.1.4'
C C 0.0033 0.0016 'International Tables Vol C Tables 4.2.6.8 and 6.1.1.4'
H H 0.0000 0.0000 'International Tables Vol C Tables 4.2.6.8 and 6.1.1.4'

loop_
_geom_angle_atom_site_label_1
_geom_angle_atom_site_label_2
_geom_angle_atom_site_label_3
_geom_angle
_geom_angle_site_symmetry_1
_geom_angle_site_symmetry_3
O3 Ca O3 157.5(2) . 4_856
O3 Ca O1 95.66(16) . 2_865
O3 Ca O1 88.26(16) 4_856 2_865
O3 Ca O1 88.26(16) . 3_566
O3 Ca O1 95.66(16) 4_856 3_566
O1 Ca O1 159.8(2) 2_865 3_566
O3 Ca O2 137.82(16) . .
O3 Ca O2 64.59(16) 4_856 .
O1 Ca O2 82.55(15) 2_865 .
O1 Ca O2 81.31(15) 3_566 .
O3 Ca O2 64.59(16) . 4_856
O3 Ca O2 137.82(16) 4_856 4_856
O1 Ca O2 81.31(15) 2_865 4_856
O1 Ca O2 82.55(15) 3_566 4_856
O2 Ca O2 73.5(2) . 4_856
O3 Ca O1 73.29(15) . .
O3 Ca O1 87.55(16) 4_856 .
O1 Ca O1 131.55(13) 2_865 .
O1 Ca O1 68.51(18) 3_566 .
O2 Ca O1 136.65(15) . .
O2 Ca O1 129.10(16) 4_856 .
O3 Ca O1 87.55(16) . 4_856
O3 Ca O1 73.29(15) 4_856 4_856
O1 Ca O1 68.51(18) 2_865 4_856
O1 Ca O1 131.55(13) 3_566 4_856
O2 Ca O1 129.10(16) . 4_856
O2 Ca O1 136.65(15) 4_856 4_856
O1 Ca O1 64.1(2) . 4_856
C1 O1 O2 27.2(3) 5_445 5_445
C1 O1 C2 34.9(3) 5_445 8_746
O2 O1 C2 62.1(2) 5_445 8_746
C1 O1 Ca 130.5(4) 5_445 2_864
O2 O1 Ca 129.8(2) 5_445 2_864
C2 O1 Ca 116.5(2) 8_746 2_864
C1 O1 Ca 121.3(4) 5_445 .
O2 O1 Ca 105.9(2) 5_445 .
C2 O1 Ca 131.9(3) 8_746 .
Ca O1 Ca 106.27(16) 2_864 .
C1 O1 O1 79.2(3) 5_445 4_856
O2 O1 O1 86.2(2) 5_445 4_856
C2 O1 O1 74.35(18) 8_746 4_856
Ca O1 O1 143.9(3) 2_864 4_856
Ca O1 O1 57.95(11) . 4_856
C1 O1 O1 146.7(4) 5_445 3_566
O2 O1 O1 119.69(18) 5_445 3_566
C2 O1 O1 174.6(3) 8_746 3_566
Ca O1 O1 58.23(16) 2_864 3_566
Ca O1 O1 53.25(16) . 3_566
O1 O1 O1 110.53(16) 4_856 3_566
C1 O1 O3 82.8(4) 5_445 .
O2 O1 O3 59.22(19) 5_445 .
C2 O1 O3 113.7(3) 8_746 .
Ca O1 O3 123.5(2) 2_864 .
Ca O1 O3 49.93(13) . .
O1 O1 O3 73.79(18) 4_856 .
O1 O1 O3 70.52(18) 3_566 .
C1 O1 O2 103.9(4) 5_445 3_566
O2 O1 O2 126.3(2) 5_445 3_566
C2 O1 O2 73.6(2) 8_746 3_566
Ca O1 O2 49.60(12) 2_864 3_566
Ca O1 O2 126.42(18) . 3_566
O1 O1 O2 110.3(2) 4_856 3_566
O1 O1 O2 102.10(19) 3_566 3_566
O3 O1 O2 172.59(19) . 3_566
C1 O1 O2 81.6(3) 5_445 2_864
O2 O1 O2 86.31(16) 5_445 2_864
C2 O1 O2 77.6(2) 8_746 2_864
Ca O1 O2 48.97(12) 2_864 2_864
Ca O1 O2 150.43(18) . 2_864
O1 O1 O2 151.29(12) 4_856 2_864
O1 O1 O2 97.2(2) 3_566 2_864
O3 O1 O2 124.5(2) . 2_864
O2 O1 O2 54.55(17) 3_566 2_864
C1 O2 O1 27.4(3) . 5
C1 O2 C2 34.5(3) . 4_856
O1 O2 C2 61.9(2) 5 4_856
C1 O2 Ca 121.9(4) . .
O1 O2 Ca 146.7(2) 5 .
C2 O2 Ca 88.9(2) 4_856 .
C1 O2 O3 66.7(4) . 4_856
O1 O2 O3 93.7(2) 5 4_856
C2 O2 O3 32.85(19) 4_856 4_856
Ca O2 O3 56.00(15) . 4_856
C1 O2 O3 97.5(4) . 5
O1 O2 O3 74.3(2) 5 5
C2 O2 O3 126.1(3) 4_856 5
Ca O2 O3 139.0(2) . 5
O3 O2 O3 153.83(19) 4_856 5
C1 O2 O2 173.4(4) . 4_856
O1 O2 O2 155.2(2) 5 4_856
C2 O2 O2 141.79(19) 4_856 4_856
Ca O2 O2 53.23(11) . 4_856
O3 O2 O2 109.06(14) 4_856 4_856
O3 O2 O2 88.32(14) 5 4_856
C1 O2 O1 110.1(4) . 3_566
O1 O2 O1 115.30(18) 5 3_566
C2 O2 O1 97.0(2) 4_856 3_566
Ca O2 O1 49.09(11) . 3_566
O3 O2 O1 75.43(17) 4_856 3_566
O3 O2 O1 130.66(19) 5 3_566
O2 O2 O1 63.42(16) 4_856 3_566
C1 O2 O1 119.1(4) . 2_865
O1 O2 O1 138.9(2) 5 2_865
C2 O2 O1 90.6(2) 4_856 2_865
Ca O2 O1 48.47(10) . 2_865
O3 O2 O1 69.32(17) 4_856 2_865
O3 O2 O1 104.47(18) 5 2_865
O2 O2 O1 62.03(15) 4_856 2_865
O1 O2 O1 96.83(17) 3_566 2_865
C2 O3 Ca 125.3(4) . .
C2 O3 C1 37.5(3) . 4_856
Ca O3 C1 88.0(2) . 4_856
C2 O3 C2 36.5(4) . 4_756
Ca O3 C2 132.4(3) . 4_756
C1 O3 C2 63.9(2) 4_856 4_756
C2 O3 O2 65.9(3) . 4_856
Ca O3 O2 59.40(14) . 4_856
C1 O3 O2 28.93(18) 4_856 4_856
C2 O3 O2 84.5(2) 4_756 4_856
C2 O3 O2 132.9(4) . 5_445
Ca O3 O2 100.44(19) . 5_445
C1 O3 O2 168.7(3) 4_856 5_445
C2 O3 O2 104.8(2) 4_756 5_445
O2 O3 O2 156.8(2) 4_856 5_445
C2 O3 O1 156.1(4) . .
Ca O3 O1 56.78(14) . .
C1 O3 O1 137.8(3) 4_856 .
C2 O3 O1 121.5(3) 4_756 .
O2 O3 O1 110.4(2) 4_856 .
O2 O3 O1 46.53(15) 5_445 .
C2 O3 O3 92.1(3) . 3_567
Ca O3 O3 101.36(11) . 3_567
C1 O3 O3 96.7(2) 4_856 3_567
C2 O3 O3 118.5(2) 4_756 3_567
O2 O3 O3 105.3(2) 4_856 3_567
O2 O3 O3 89.1(2) 5_445 3_567
O1 O3 O3 111.3(2) . 3_567
C2 O3 O3 49.1(3) . 4_756
Ca O3 O3 155.6(2) . 4_756
C1 O3 O3 84.54(19) 4_856 4_756
C2 O3 O3 26.02(18) 4_756 4_756
O2 O3 O3 109.04(14) 4_856 4_756
O2 O3 O3 84.71(14) 5_445 4_756
O1 O3 O3 117.4(2) . 4_756
O3 O3 O3 102.51(16) 3_567 4_756
C2 O3 H3 121(4) . .
Ca O3 H3 114(4) . .
C1 O3 H3 158(4) 4_856 .
C2 O3 H3 97(4) 4_756 .
O2 O3 H3 169(5) 4_856 .
O2 O3 H3 14(4) 5_445 .
O1 O3 H3 60(5) . .
O3 O3 H3 83(5) 3_567 .
O3 O3 H3 74(4) 4_756 .
O2 C1 O1 125.4(6) . 5
O2 C1 C2 117.7(5) . 4_856
O1 C1 C2 116.9(5) 5 4_856
O2 C1 O3 84.4(4) . 4_856
O1 C1 O3 148.7(5) 5 4_856
C2 C1 O3 34.4(3) 4_856 4_856
O3 C2 C1 108.0(5) . 4_856
O3 C2 C2 110.6(5) . 4_756
C1 C2 C2 112.0(4) 4_856 4_756
O3 C2 O1 134.6(5) . 8_756
C1 C2 O1 28.2(3) 4_856 8_756
C2 C2 O1 102.6(2) 4_756 8_756
O3 C2 O2 81.3(4) . 4_856
C1 C2 O2 27.8(3) 4_856 4_856
C2 C2 O2 116.6(4) 4_756 4_856
O1 C2 O2 56.0(2) 8_756 4_856
O3 C2 O3 104.8(4) . 4_756
C1 C2 O3 140.0(4) 4_856 4_756
C2 C2 O3 32.9(3) 4_756 4_756
O1 C2 O3 119.6(3) 8_756 4_756
O2 C2 O3 149.4(3) 4_856 4_756
O3 C2 H2 108.7 . .
C1 C2 H2 108.7 4_856 .
C2 C2 H2 108.7 4_756 .
O1 C2 H2 88.0 8_756 .
O2 C2 H2 126.3 4_856 .
O3 C2 H2 80.9 4_756 .

loop_
_geom_bond_atom_site_label_1
_geom_bond_atom_site_label_2
_geom_bond_distance
_geom_bond_site_symmetry_2
Ca O3 2.364(5) .
Ca O3 2.364(5) 4_856
Ca O1 2.436(5) 2_865
Ca O1 2.436(5) 3_566
Ca O2 2.454(5) .
Ca O2 2.454(5) 4_856
Ca O1 2.584(6) .
Ca O1 2.584(5) 4_856
O1 C1 1.259(8) 5_445
O1 O2 2.231(6) 5_445
O1 C2 2.374(8) 8_746
O1 Ca 2.436(5) 2_864
O1 O1 2.743(9) 4_856
O1 O1 2.829(9) 3_566
O1 O3 2.959(7) .
O1 O2 3.186(6) 3_566
O1 O2 3.226(6) 2_864
O2 C1 1.252(7) .
O2 O1 2.231(6) 5
O2 C2 2.378(8) 4_856
O2 O3 2.576(7) 4_856
O2 O3 2.641(7) 5
O2 O2 2.939(9) 4_856
O2 O1 3.186(6) 3_566
O2 O1 3.226(6) 2_865
O3 C2 1.414(8) .
O3 C1 2.376(8) 4_856
O3 C2 2.436(8) 4_756
O3 O2 2.576(7) 4_856
O3 O2 2.641(7) 5_445
O3 O3 3.027(9) 3_567
O3 O3 3.114(9) 4_756
O3 H3 0.898(10) .
C1 O1 1.259(8) 5
C1 C2 1.522(9) 4_856
C1 O3 2.376(8) 4_856
C2 C1 1.522(9) 4_856
C2 C2 1.549(12) 4_756
C2 O1 2.374(8) 8_756
C2 O2 2.378(8) 4_856
C2 O3 2.436(8) 4_756
C2 H2 0.9800 .

_cod_database_fobs_code 3500038
